data_7133371
loop_
_publ_author_name
'Bando, Masayoshi'
'Fortino, Mariagrazia'
'Pietropaolo, Adriana'
'Shichibu, Yukatsu'
'Konishi, Katsuaki'
'Nakano, Tamaki'

_publ_section_title
;
 Molecular ordering-enhanced circularly polarized luminescence of chiral
 1,10-phenanthroline derivatives.
;
_journal_issue 65
_journal_name_full 'Chemical communications (Cambridge, England)'
_journal_page_first 8625
_journal_page_last 8628
_journal_paper_doi 10.1039/d4cc01582g
_journal_volume 60
_journal_year 2024
_chemical_absolute_configuration syn
_chemical_formula_moiety 'C32 H44 N2 O2'
_chemical_formula_sum 'C32 H44 N2 O2'
_chemical_formula_weight 488.69
_chemical_name_systematic 2,9-di-L-menthoxy-1,10-phenanthroline
_space_group_crystal_system orthorhombic
_space_group_IT_number 19
_space_group_name_Hall 'P 2ac 2ab'
_space_group_name_H-M_alt 'P 21 21 21'
_atom_sites_solution_hydrogens geom
_atom_sites_solution_primary dual
_audit_creation_method SHELXL-2018/3
_audit_update_record
;
2023-04-10 deposited with the CCDC.	2024-07-18 downloaded from the CCDC.
;
_cell_angle_alpha 90
_cell_angle_beta 90
_cell_angle_gamma 90
_cell_formula_units_Z 4
_cell_length_a 8.79630(10)
_cell_length_b 9.51980(10)
_cell_length_c 34.7853(4)
_cell_measurement_reflns_used 7808
_cell_measurement_temperature 100(2)
_cell_measurement_theta_max 4.6120
_cell_measurement_theta_min 72.1380
_cell_volume 2912.89(6)
_computing_cell_refinement 'CrysAlisPro 1.171.41.99a (Rigaku OD, 2021)'
_computing_data_collection 'CrysAlisPro 1.171.41.99a (Rigaku OD, 2021)'
_computing_data_reduction 'CrysAlisPro 1.171.41.99a (Rigaku OD, 2021)'
_computing_structure_refinement 'SHELXL 2018/3 (Sheldrick, 2015)'
_computing_structure_solution 'SHELXT 2018/2 (Sheldrick, 2018)'
_diffrn_ambient_temperature 100(2)
_diffrn_detector_area_resol_mean 5.811
_diffrn_measured_fraction_theta_full 0.999
_diffrn_measured_fraction_theta_max 0.982
_diffrn_measurement_device_type 'Rigaku XtaLAB P200'
_diffrn_measurement_method '\w scane'
_diffrn_radiation_type CuK\a
_diffrn_radiation_wavelength 1.54184
_diffrn_reflns_av_R_equivalents 0.0241
_diffrn_reflns_av_unetI/netI 0.0258
_diffrn_reflns_Laue_measured_fraction_full 0.999
_diffrn_reflns_Laue_measured_fraction_max 0.982
_diffrn_reflns_limit_h_max 10
_diffrn_reflns_limit_h_min -10
_diffrn_reflns_limit_k_max 6
_diffrn_reflns_limit_k_min -11
_diffrn_reflns_limit_l_max 42
_diffrn_reflns_limit_l_min -40
_diffrn_reflns_number 10039
_diffrn_reflns_point_group_measured_fraction_full 0.965
_diffrn_reflns_point_group_measured_fraction_max 0.936
_diffrn_reflns_theta_full 67.684
_diffrn_reflns_theta_max 72.284
_diffrn_reflns_theta_min 2.540
_diffrn_source 'Rotating-anode X-ray tube'
_exptl_absorpt_coefficient_mu 0.530
_exptl_absorpt_correction_T_max 1.00000
_exptl_absorpt_correction_T_min 0.84435
_exptl_absorpt_correction_type multi-scan
_exptl_absorpt_process_details
;
CrysAlisPro 1.171.41.99a (Rigaku Oxford Diffraction, 2021)
Empirical absorption correction using spherical harmonics,
  implemented in SCALE3 ABSPACK scaling algorithm.
;
_exptl_crystal_colour colorless
_exptl_crystal_density_diffrn 1.114
_exptl_crystal_description plate
_exptl_crystal_F_000 1064
_exptl_crystal_size_max 0.23
_exptl_crystal_size_mid 0.12
_exptl_crystal_size_min 0.08
_refine_diff_density_max 0.194
_refine_diff_density_min -0.143
_refine_diff_density_rms 0.031
_refine_ls_abs_structure_details
;
 Flack x determined using 2067 quotients [(I+)-(I-)]/[(I+)+(I-)]
 (Parsons, Flack and Wagner, Acta Cryst. B69 (2013) 249-259).
;
_refine_ls_abs_structure_Flack 0.04(12)
_refine_ls_extinction_coef 0.0028(3)
_refine_ls_extinction_expression Fc^*^=kFc[1+0.001xFc^2^\l^3^/sin(2\q)]^-1/4^
_refine_ls_extinction_method 'SHELXL-2018/3 (Sheldrick 2018)'
_refine_ls_goodness_of_fit_ref 1.042
_refine_ls_hydrogen_treatment constr
_refine_ls_matrix_type full
_refine_ls_number_parameters 332
_refine_ls_number_reflns 5380
_refine_ls_number_restraints 0
_refine_ls_restrained_S_all 1.042
_refine_ls_R_factor_all 0.0325
_refine_ls_R_factor_gt 0.0318
_refine_ls_shift/su_max 0.000
_refine_ls_shift/su_mean 0.000
_refine_ls_structure_factor_coef Fsqd
_refine_ls_weighting_details 'w=1/[\s^2^(Fo^2^)+(0.0563P)^2^+0.2747P] where P=(Fo^2^+2Fc^2^)/3'
_refine_ls_weighting_scheme calc
_refine_ls_wR_factor_gt 0.0863
_refine_ls_wR_factor_ref 0.0868
_reflns_Friedel_coverage 0.668
_reflns_Friedel_fraction_full 0.919
_reflns_Friedel_fraction_max 0.875
_reflns_number_gt 5236
_reflns_number_total 5380
_reflns_threshold_expression 'I > 2\s(I)'
_cod_data_source_file d4cc01582g3.cif
_cod_data_source_block exp_456_auto
_cod_depositor_comments 'Adding full bibliography for 7133371.cif.'
_cod_database_code 7133371
_shelx_shelxl_version_number 2018/3
_shelx_space_group_comment
;
The symmetry employed for this shelxl refinement is uniquely defined
by the following loop, which should always be used as a source of
symmetry information in preference to the above space-group names.
They are only intended as comments.
;

loop_
_space_group_symop_operation_xyz
'x, y, z'
'-x+1/2, -y, z+1/2'
'-x, y+1/2, -z+1/2'
'x+1/2, -y+1/2, -z'

loop_
_atom_site_label
_atom_site_type_symbol
_atom_site_fract_x
_atom_site_fract_y
_atom_site_fract_z
_atom_site_U_iso_or_equiv
_atom_site_adp_type
_atom_site_occupancy
_atom_site_site_symmetry_order
_atom_site_calc_flag
_atom_site_refinement_flags_posn
_atom_site_refinement_flags_adp
_atom_site_refinement_flags_occupancy
_atom_site_disorder_assembly
_atom_site_disorder_group
O26 O 0.35956(12) 0.13428(11) 0.34271(3) 0.0235(2) Uani 1 1 d . . . . .
O15 O 0.65119(13) 0.78318(11) 0.35142(3) 0.0264(3) Uani 1 1 d . . . . .
N11 N 0.63517(14) 0.56836(13) 0.32124(3) 0.0220(3) Uani 1 1 d . . . . .
N10 N 0.51835(14) 0.30347(13) 0.31782(3) 0.0210(3) Uani 1 1 d . . . . .
C2 C 0.68268(17) 0.48282(16) 0.29220(4) 0.0213(3) Uani 1 1 d . . . . .
C9 C 0.46728(17) 0.17473(16) 0.31722(4) 0.0215(3) Uani 1 1 d . . . . .
C1 C 0.62360(17) 0.34104(16) 0.29100(4) 0.0208(3) Uani 1 1 d . . . . .
C3 C 0.78718(18) 0.52635(17) 0.26398(4) 0.0232(3) Uani 1 1 d . . . . .
C14 C 0.68982(17) 0.69590(17) 0.32236(4) 0.0231(3) Uani 1 1 d . . . . .
C7 C 0.61892(18) 0.10842(17) 0.26345(4) 0.0247(3) Uani 1 1 d . . . . .
H7 H 0.652373 0.041831 0.244951 0.030 Uiso 1 1 calc R U . . .
C6 C 0.67637(17) 0.24764(17) 0.26253(4) 0.0233(3) Uani 1 1 d . . . . .
C4 C 0.83701(18) 0.42905(18) 0.23525(4) 0.0261(3) Uani 1 1 d . . . . .
H4 H 0.907521 0.458846 0.216232 0.031 Uiso 1 1 calc R U . . .
C8 C 0.51604(18) 0.06982(16) 0.29072(4) 0.0242(3) Uani 1 1 d . . . . .
H8 H 0.478197 -0.023523 0.292041 0.029 Uiso 1 1 calc R U . . .
C28 C 0.15703(17) 0.20154(16) 0.38566(4) 0.0230(3) Uani 1 1 d . . . . .
H28 H 0.158843 0.104862 0.396897 0.028 Uiso 1 1 calc R U . . .
C27 C 0.31866(17) 0.23536(16) 0.37238(4) 0.0211(3) Uani 1 1 d . . . . .
H27 H 0.320806 0.332139 0.361220 0.025 Uiso 1 1 calc R U . . .
C32 C 0.43346(18) 0.22630(17) 0.40483(4) 0.0252(3) Uani 1 1 d . . . . .
H32A H 0.535688 0.249846 0.394824 0.030 Uiso 1 1 calc R U . . .
H32B H 0.436681 0.128794 0.414691 0.030 Uiso 1 1 calc R U . . .
C12 C 0.83871(18) 0.66720(18) 0.26574(4) 0.0269(3) Uani 1 1 d . . . . .
H12 H 0.906312 0.701972 0.246685 0.032 Uiso 1 1 calc R U . . .
C31 C 0.39376(19) 0.32615(18) 0.43775(4) 0.0272(3) Uani 1 1 d . . . . .
H31 H 0.399109 0.424583 0.427801 0.033 Uiso 1 1 calc R U . . .
C17 C 0.5645(2) 0.81392(17) 0.41623(5) 0.0283(3) Uani 1 1 d . . . . .
H17 H 0.549227 0.915495 0.410001 0.034 Uiso 1 1 calc R U . . .
C16 C 0.53971(18) 0.73185(16) 0.37910(4) 0.0240(3) Uani 1 1 d . . . . .
H16 H 0.557312 0.629601 0.383950 0.029 Uiso 1 1 calc R U . . .
C5 C 0.78503(18) 0.29494(19) 0.23477(4) 0.0263(3) Uani 1 1 d . . . . .
H5 H 0.821218 0.231554 0.215767 0.032 Uiso 1 1 calc R U . . .
C13 C 0.79139(18) 0.75268(18) 0.29472(4) 0.0269(3) Uani 1 1 d . . . . .
H13 H 0.825215 0.847254 0.296396 0.032 Uiso 1 1 calc R U . . .
C30 C 0.2313(2) 0.2983(2) 0.45116(4) 0.0323(4) Uani 1 1 d . . . . .
H30A H 0.203050 0.369176 0.470718 0.039 Uiso 1 1 calc R U . . .
H30B H 0.226795 0.204646 0.463495 0.039 Uiso 1 1 calc R U . . .
C20 C 0.25738(19) 0.71159(18) 0.39111(5) 0.0305(4) Uani 1 1 d . . . . .
H20 H 0.268903 0.609221 0.396855 0.037 Uiso 1 1 calc R U . . .
C21 C 0.38148(19) 0.75279(17) 0.36256(5) 0.0275(3) Uani 1 1 d . . . . .
H21A H 0.370717 0.695440 0.338978 0.033 Uiso 1 1 calc R U . . .
H21B H 0.368379 0.852629 0.355318 0.033 Uiso 1 1 calc R U . . .
C22 C 0.7274(2) 0.7988(2) 0.43214(5) 0.0330(4) Uani 1 1 d . . . . .
H22 H 0.798383 0.819093 0.410387 0.040 Uiso 1 1 calc R U . . .
C33 C 0.04123(18) 0.20023(18) 0.35226(5) 0.0283(3) Uani 1 1 d . . . . .
H33 H 0.079921 0.131461 0.332854 0.034 Uiso 1 1 calc R U . . .
C18 C 0.4397(2) 0.7726(2) 0.44493(5) 0.0346(4) Uani 1 1 d . . . . .
H18A H 0.453365 0.672943 0.452306 0.042 Uiso 1 1 calc R U . . .
H18B H 0.450348 0.830319 0.468445 0.042 Uiso 1 1 calc R U . . .
C29 C 0.11608(18) 0.30339(18) 0.41822(4) 0.0284(3) Uani 1 1 d . . . . .
H29A H 0.111639 0.400146 0.407849 0.034 Uiso 1 1 calc R U . . .
H29B H 0.014031 0.279457 0.428277 0.034 Uiso 1 1 calc R U . . .
C35 C 0.0267(2) 0.3407(2) 0.33180(5) 0.0384(4) Uani 1 1 d . . . . .
H35A H -0.016159 0.410298 0.349488 0.058 Uiso 1 1 calc R U . . .
H35B H -0.040363 0.330348 0.309483 0.058 Uiso 1 1 calc R U . . .
H35C H 0.127335 0.371882 0.323232 0.058 Uiso 1 1 calc R U . . .
C36 C 0.5071(2) 0.3119(2) 0.47072(5) 0.0396(4) Uani 1 1 d . . . . .
H36A H 0.500744 0.217025 0.481527 0.059 Uiso 1 1 calc R U . . .
H36B H 0.483031 0.380924 0.490722 0.059 Uiso 1 1 calc R U . . .
H36C H 0.610181 0.328640 0.461091 0.059 Uiso 1 1 calc R U . . .
C19 C 0.2798(2) 0.7924(2) 0.42854(5) 0.0361(4) Uani 1 1 d . . . . .
H19A H 0.204166 0.759941 0.447652 0.043 Uiso 1 1 calc R U . . .
H19B H 0.261782 0.893610 0.423830 0.043 Uiso 1 1 calc R U . . .
C25 C 0.0996(2) 0.7342(2) 0.37385(6) 0.0407(4) Uani 1 1 d . . . . .
H25A H 0.086913 0.833446 0.367099 0.061 Uiso 1 1 calc R U . . .
H25B H 0.022000 0.707249 0.392679 0.061 Uiso 1 1 calc R U . . .
H25C H 0.088599 0.676380 0.350708 0.061 Uiso 1 1 calc R U . . .
C24 C 0.7605(3) 0.9072(2) 0.46350(6) 0.0508(5) Uani 1 1 d . . . . .
H24A H 0.737423 1.001469 0.453830 0.076 Uiso 1 1 calc R U . . .
H24B H 0.868090 0.902077 0.470708 0.076 Uiso 1 1 calc R U . . .
H24C H 0.697324 0.887373 0.486059 0.076 Uiso 1 1 calc R U . . .
C23 C 0.7649(2) 0.6514(2) 0.44656(6) 0.0415(4) Uani 1 1 d . . . . .
H23A H 0.700811 0.629191 0.468784 0.062 Uiso 1 1 calc R U . . .
H23B H 0.872131 0.647274 0.454113 0.062 Uiso 1 1 calc R U . . .
H23C H 0.745842 0.583160 0.426026 0.062 Uiso 1 1 calc R U . . .
C34 C -0.1147(2) 0.1475(2) 0.36514(6) 0.0442(5) Uani 1 1 d . . . . .
H34A H -0.102601 0.060026 0.379682 0.066 Uiso 1 1 calc R U . . .
H34B H -0.178420 0.130176 0.342528 0.066 Uiso 1 1 calc R U . . .
H34C H -0.163035 0.218449 0.381487 0.066 Uiso 1 1 calc R U . . .

loop_
_atom_site_aniso_label
_atom_site_aniso_U_11
_atom_site_aniso_U_22
_atom_site_aniso_U_33
_atom_site_aniso_U_23
_atom_site_aniso_U_13
_atom_site_aniso_U_12
O26 0.0237(5) 0.0217(5) 0.0252(5) -0.0031(4) 0.0054(4) -0.0010(4)
O15 0.0310(6) 0.0229(5) 0.0251(5) -0.0001(4) 0.0060(5) -0.0030(5)
N11 0.0217(6) 0.0242(6) 0.0201(6) 0.0016(5) 0.0008(5) 0.0010(5)
N10 0.0197(6) 0.0229(6) 0.0203(6) -0.0002(5) 0.0021(5) 0.0010(5)
C2 0.0182(7) 0.0274(8) 0.0183(6) 0.0007(6) -0.0004(5) 0.0036(6)
C9 0.0188(6) 0.0256(7) 0.0201(6) -0.0011(6) -0.0007(6) 0.0014(6)
C1 0.0172(7) 0.0277(7) 0.0176(6) 0.0007(6) -0.0009(5) 0.0031(6)
C3 0.0188(7) 0.0309(8) 0.0198(7) 0.0037(6) -0.0009(5) 0.0024(6)
C14 0.0225(7) 0.0246(7) 0.0222(7) 0.0011(6) -0.0007(6) 0.0014(6)
C7 0.0222(7) 0.0312(8) 0.0209(7) -0.0066(6) -0.0012(6) 0.0048(6)
C6 0.0197(7) 0.0311(8) 0.0192(7) -0.0024(6) -0.0025(6) 0.0034(6)
C4 0.0211(7) 0.0385(9) 0.0185(7) 0.0039(6) 0.0038(6) 0.0047(7)
C8 0.0231(7) 0.0237(7) 0.0258(7) -0.0051(6) -0.0023(6) 0.0011(6)
C28 0.0223(7) 0.0230(7) 0.0238(7) 0.0015(6) 0.0032(6) 0.0003(6)
C27 0.0226(7) 0.0202(7) 0.0206(7) -0.0002(5) 0.0030(6) 0.0020(6)
C32 0.0240(7) 0.0253(7) 0.0264(7) 0.0002(6) -0.0008(6) 0.0025(6)
C12 0.0216(7) 0.0352(8) 0.0240(7) 0.0080(6) 0.0033(6) -0.0013(7)
C31 0.0307(8) 0.0289(8) 0.0222(7) 0.0003(6) -0.0034(6) 0.0026(7)
C17 0.0371(9) 0.0219(7) 0.0260(8) -0.0006(6) 0.0024(7) 0.0021(7)
C16 0.0289(8) 0.0218(7) 0.0214(7) 0.0016(6) 0.0049(6) 0.0003(6)
C5 0.0228(7) 0.0387(9) 0.0175(6) -0.0027(6) 0.0003(6) 0.0071(7)
C13 0.0254(7) 0.0278(8) 0.0275(8) 0.0047(6) 0.0010(6) -0.0033(6)
C30 0.0360(9) 0.0405(9) 0.0203(7) -0.0005(7) 0.0049(6) 0.0020(8)
C20 0.0297(8) 0.0287(8) 0.0330(8) 0.0069(7) 0.0070(7) 0.0058(7)
C21 0.0307(8) 0.0258(7) 0.0260(7) 0.0029(6) 0.0029(7) 0.0017(7)
C22 0.0395(9) 0.0327(9) 0.0269(8) -0.0024(7) -0.0027(7) -0.0023(8)
C33 0.0236(8) 0.0316(8) 0.0298(8) -0.0056(7) -0.0005(6) 0.0023(7)
C18 0.0443(10) 0.0354(9) 0.0242(8) -0.0011(7) 0.0073(7) 0.0048(8)
C29 0.0255(7) 0.0342(8) 0.0255(7) -0.0019(7) 0.0067(6) 0.0018(7)
C35 0.0363(9) 0.0446(10) 0.0344(9) 0.0033(8) -0.0096(8) 0.0048(8)
C36 0.0447(11) 0.0443(10) 0.0297(8) -0.0021(8) -0.0119(8) 0.0045(9)
C19 0.0410(9) 0.0350(9) 0.0324(9) 0.0014(7) 0.0124(7) 0.0088(8)
C25 0.0302(9) 0.0466(11) 0.0452(10) 0.0106(9) 0.0064(8) 0.0063(8)
C24 0.0673(15) 0.0472(12) 0.0377(10) -0.0099(9) -0.0103(10) -0.0059(11)
C23 0.0431(11) 0.0403(10) 0.0412(10) 0.0034(8) -0.0094(9) 0.0029(9)
C34 0.0261(9) 0.0497(11) 0.0568(12) -0.0005(10) -0.0025(8) -0.0050(9)

loop_
_atom_type_symbol
_atom_type_description
_atom_type_scat_dispersion_real
_atom_type_scat_dispersion_imag
_atom_type_scat_source
C C 0.0181 0.0091 'International Tables Vol C Tables 4.2.6.8 and 6.1.1.4'
H H 0.0000 0.0000 'International Tables Vol C Tables 4.2.6.8 and 6.1.1.4'
N N 0.0311 0.0180 'International Tables Vol C Tables 4.2.6.8 and 6.1.1.4'
O O 0.0492 0.0322 'International Tables Vol C Tables 4.2.6.8 and 6.1.1.4'

loop_
_geom_angle_atom_site_label_1
_geom_angle_atom_site_label_2
_geom_angle_atom_site_label_3
_geom_angle
_geom_angle_site_symmetry_1
_geom_angle_site_symmetry_3
_geom_angle_publ_flag
C9 O26 C27 116.69(11) . . ?
C14 O15 C16 117.17(11) . . ?
C14 N11 C2 117.69(13) . . ?
C9 N10 C1 117.99(13) . . ?
N11 C2 C3 122.77(14) . . ?
N11 C2 C1 117.94(13) . . ?
C3 C2 C1 119.28(13) . . ?
N10 C9 O26 119.83(13) . . ?
N10 C9 C8 124.39(14) . . ?
O26 C9 C8 115.78(13) . . ?
N10 C1 C6 122.65(14) . . ?
N10 C1 C2 117.99(13) . . ?
C6 C1 C2 119.36(14) . . ?
C2 C3 C12 117.23(14) . . ?
C2 C3 C4 119.77(14) . . ?
C12 C3 C4 123.00(14) . . ?
N11 C14 O15 120.08(13) . . ?
N11 C14 C13 124.41(14) . . ?
O15 C14 C13 115.51(14) . . ?
C8 C7 C6 120.31(14) . . ?
C8 C7 H7 119.8 . . ?
C6 C7 H7 119.8 . . ?
C1 C6 C7 117.13(14) . . ?
C1 C6 C5 119.70(15) . . ?
C7 C6 C5 123.16(14) . . ?
C5 C4 C3 120.96(14) . . ?
C5 C4 H4 119.5 . . ?
C3 C4 H4 119.5 . . ?
C7 C8 C9 117.48(14) . . ?
C7 C8 H8 121.3 . . ?
C9 C8 H8 121.3 . . ?
C27 C28 C29 107.96(12) . . ?
C27 C28 C33 112.79(12) . . ?
C29 C28 C33 113.92(13) . . ?
C27 C28 H28 107.3 . . ?
C29 C28 H28 107.3 . . ?
C33 C28 H28 107.3 . . ?
O26 C27 C32 108.99(12) . . ?
O26 C27 C28 107.73(12) . . ?
C32 C27 C28 112.47(12) . . ?
O26 C27 H27 109.2 . . ?
C32 C27 H27 109.2 . . ?
C28 C27 H27 109.2 . . ?
C27 C32 C31 111.71(12) . . ?
C27 C32 H32A 109.3 . . ?
C31 C32 H32A 109.3 . . ?
C27 C32 H32B 109.3 . . ?
C31 C32 H32B 109.3 . . ?
H32A C32 H32B 107.9 . . ?
C13 C12 C3 120.01(14) . . ?
C13 C12 H12 120.0 . . ?
C3 C12 H12 120.0 . . ?
C36 C31 C30 111.49(14) . . ?
C36 C31 C32 111.02(14) . . ?
C30 C31 C32 109.55(14) . . ?
C36 C31 H31 108.2 . . ?
C30 C31 H31 108.2 . . ?
C32 C31 H31 108.2 . . ?
C16 C17 C18 108.48(13) . . ?
C16 C17 C22 112.90(13) . . ?
C18 C17 C22 114.02(14) . . ?
C16 C17 H17 107.0 . . ?
C18 C17 H17 107.0 . . ?
C22 C17 H17 107.0 . . ?
O15 C16 C21 108.79(12) . . ?
O15 C16 C17 106.93(12) . . ?
C21 C16 C17 112.61(13) . . ?
O15 C16 H16 109.5 . . ?
C21 C16 H16 109.5 . . ?
C17 C16 H16 109.5 . . ?
C4 C5 C6 120.87(14) . . ?
C4 C5 H5 119.6 . . ?
C6 C5 H5 119.6 . . ?
C12 C13 C14 117.81(15) . . ?
C12 C13 H13 121.1 . . ?
C14 C13 H13 121.1 . . ?
C31 C30 C29 112.68(12) . . ?
C31 C30 H30A 109.1 . . ?
C29 C30 H30A 109.1 . . ?
C31 C30 H30B 109.1 . . ?
C29 C30 H30B 109.1 . . ?
H30A C30 H30B 107.8 . . ?
C19 C20 C21 109.47(15) . . ?
C19 C20 C25 112.45(15) . . ?
C21 C20 C25 110.97(13) . . ?
C19 C20 H20 107.9 . . ?
C21 C20 H20 107.9 . . ?
C25 C20 H20 107.9 . . ?
C16 C21 C20 112.03(13) . . ?
C16 C21 H21A 109.2 . . ?
C20 C21 H21A 109.2 . . ?
C16 C21 H21B 109.2 . . ?
C20 C21 H21B 109.2 . . ?
H21A C21 H21B 107.9 . . ?
C23 C22 C24 110.15(16) . . ?
C23 C22 C17 113.85(15) . . ?
C24 C22 C17 111.74(17) . . ?
C23 C22 H22 106.9 . . ?
C24 C22 H22 106.9 . . ?
C17 C22 H22 106.9 . . ?
C35 C33 C34 110.56(15) . . ?
C35 C33 C28 113.60(14) . . ?
C34 C33 C28 111.95(14) . . ?
C35 C33 H33 106.8 . . ?
C34 C33 H33 106.8 . . ?
C28 C33 H33 106.8 . . ?
C19 C18 C17 112.56(14) . . ?
C19 C18 H18A 109.1 . . ?
C17 C18 H18A 109.1 . . ?
C19 C18 H18B 109.1 . . ?
C17 C18 H18B 109.1 . . ?
H18A C18 H18B 107.8 . . ?
C30 C29 C28 112.16(13) . . ?
C30 C29 H29A 109.2 . . ?
C28 C29 H29A 109.2 . . ?
C30 C29 H29B 109.2 . . ?
C28 C29 H29B 109.2 . . ?
H29A C29 H29B 107.9 . . ?
C33 C35 H35A 109.5 . . ?
C33 C35 H35B 109.5 . . ?
H35A C35 H35B 109.5 . . ?
C33 C35 H35C 109.5 . . ?
H35A C35 H35C 109.5 . . ?
H35B C35 H35C 109.5 . . ?
C31 C36 H36A 109.5 . . ?
C31 C36 H36B 109.5 . . ?
H36A C36 H36B 109.5 . . ?
C31 C36 H36C 109.5 . . ?
H36A C36 H36C 109.5 . . ?
H36B C36 H36C 109.5 . . ?
C20 C19 C18 112.02(15) . . ?
C20 C19 H19A 109.2 . . ?
C18 C19 H19A 109.2 . . ?
C20 C19 H19B 109.2 . . ?
C18 C19 H19B 109.2 . . ?
H19A C19 H19B 107.9 . . ?
C20 C25 H25A 109.5 . . ?
C20 C25 H25B 109.5 . . ?
H25A C25 H25B 109.5 . . ?
C20 C25 H25C 109.5 . . ?
H25A C25 H25C 109.5 . . ?
H25B C25 H25C 109.5 . . ?
C22 C24 H24A 109.5 . . ?
C22 C24 H24B 109.5 . . ?
H24A C24 H24B 109.5 . . ?
C22 C24 H24C 109.5 . . ?
H24A C24 H24C 109.5 . . ?
H24B C24 H24C 109.5 . . ?
C22 C23 H23A 109.5 . . ?
C22 C23 H23B 109.5 . . ?
H23A C23 H23B 109.5 . . ?
C22 C23 H23C 109.5 . . ?
H23A C23 H23C 109.5 . . ?
H23B C23 H23C 109.5 . . ?
C33 C34 H34A 109.5 . . ?
C33 C34 H34B 109.5 . . ?
H34A C34 H34B 109.5 . . ?
C33 C34 H34C 109.5 . . ?
H34A C34 H34C 109.5 . . ?
H34B C34 H34C 109.5 . . ?

loop_
_geom_bond_atom_site_label_1
_geom_bond_atom_site_label_2
_geom_bond_distance
_geom_bond_site_symmetry_2
_geom_bond_publ_flag
O26 C9 1.3536(18) . ?
O26 C27 1.4564(17) . ?
O15 C14 1.3519(18) . ?
O15 C16 1.4584(18) . ?
N11 C14 1.306(2) . ?
N11 C2 1.3630(19) . ?
N10 C9 1.305(2) . ?
N10 C1 1.3622(19) . ?
C2 C3 1.407(2) . ?
C2 C1 1.447(2) . ?
C9 C8 1.425(2) . ?
C1 C6 1.410(2) . ?
C3 C12 1.417(2) . ?
C3 C4 1.431(2) . ?
C14 C13 1.420(2) . ?
C7 C8 1.362(2) . ?
C7 C6 1.419(2) . ?
C7 H7 0.9500 . ?
C6 C5 1.431(2) . ?
C4 C5 1.356(2) . ?
C4 H4 0.9500 . ?
C8 H8 0.9500 . ?
C28 C27 1.529(2) . ?
C28 C29 1.534(2) . ?
C28 C33 1.545(2) . ?
C28 H28 1.0000 . ?
C27 C32 1.517(2) . ?
C27 H27 1.0000 . ?
C32 C31 1.529(2) . ?
C32 H32A 0.9900 . ?
C32 H32B 0.9900 . ?
C12 C13 1.361(2) . ?
C12 H12 0.9500 . ?
C31 C36 1.525(2) . ?
C31 C30 1.526(2) . ?
C31 H31 1.0000 . ?
C17 C16 1.525(2) . ?
C17 C18 1.535(2) . ?
C17 C22 1.542(2) . ?
C17 H17 1.0000 . ?
C16 C21 1.519(2) . ?
C16 H16 1.0000 . ?
C5 H5 0.9500 . ?
C13 H13 0.9500 . ?
C30 C29 1.531(2) . ?
C30 H30A 0.9900 . ?
C30 H30B 0.9900 . ?
C20 C19 1.525(2) . ?
C20 C21 1.527(2) . ?
C20 C25 1.528(2) . ?
C20 H20 1.0000 . ?
C21 H21A 0.9900 . ?
C21 H21B 0.9900 . ?
C22 C23 1.526(3) . ?
C22 C24 1.529(3) . ?
C22 H22 1.0000 . ?
C33 C35 1.520(3) . ?
C33 C34 1.528(2) . ?
C33 H33 1.0000 . ?
C18 C19 1.529(3) . ?
C18 H18A 0.9900 . ?
C18 H18B 0.9900 . ?
C29 H29A 0.9900 . ?
C29 H29B 0.9900 . ?
C35 H35A 0.9800 . ?
C35 H35B 0.9800 . ?
C35 H35C 0.9800 . ?
C36 H36A 0.9800 . ?
C36 H36B 0.9800 . ?
C36 H36C 0.9800 . ?
C19 H19A 0.9900 . ?
C19 H19B 0.9900 . ?
C25 H25A 0.9800 . ?
C25 H25B 0.9800 . ?
C25 H25C 0.9800 . ?
C24 H24A 0.9800 . ?
C24 H24B 0.9800 . ?
C24 H24C 0.9800 . ?
C23 H23A 0.9800 . ?
C23 H23B 0.9800 . ?
C23 H23C 0.9800 . ?
C34 H34A 0.9800 . ?
C34 H34B 0.9800 . ?
C34 H34C 0.9800 . ?

loop_
_geom_torsion_atom_site_label_1
_geom_torsion_atom_site_label_2
_geom_torsion_atom_site_label_3
_geom_torsion_atom_site_label_4
_geom_torsion
_geom_torsion_site_symmetry_1
_geom_torsion_site_symmetry_2
_geom_torsion_site_symmetry_3
_geom_torsion_site_symmetry_4
_geom_torsion_publ_flag
C14 N11 C2 C3 0.2(2) . . . . ?
C14 N11 C2 C1 179.46(13) . . . . ?
C1 N10 C9 O26 -178.20(12) . . . . ?
C1 N10 C9 C8 1.1(2) . . . . ?
C27 O26 C9 N10 -6.44(19) . . . . ?
C27 O26 C9 C8 174.24(12) . . . . ?
C9 N10 C1 C6 1.2(2) . . . . ?
C9 N10 C1 C2 -178.66(13) . . . . ?
N11 C2 C1 N10 3.16(19) . . . . ?
C3 C2 C1 N10 -177.58(13) . . . . ?
N11 C2 C1 C6 -176.75(13) . . . . ?
C3 C2 C1 C6 2.5(2) . . . . ?
N11 C2 C3 C12 -2.4(2) . . . . ?
C1 C2 C3 C12 178.35(13) . . . . ?
N11 C2 C3 C4 177.36(14) . . . . ?
C1 C2 C3 C4 -1.9(2) . . . . ?
C2 N11 C14 O15 -177.34(13) . . . . ?
C2 N11 C14 C13 2.1(2) . . . . ?
C16 O15 C14 N11 -4.2(2) . . . . ?
C16 O15 C14 C13 176.27(13) . . . . ?
N10 C1 C6 C7 -2.1(2) . . . . ?
C2 C1 C6 C7 177.81(13) . . . . ?
N10 C1 C6 C5 178.82(13) . . . . ?
C2 C1 C6 C5 -1.3(2) . . . . ?
C8 C7 C6 C1 0.7(2) . . . . ?
C8 C7 C6 C5 179.74(14) . . . . ?
C2 C3 C4 C5 0.0(2) . . . . ?
C12 C3 C4 C5 179.73(14) . . . . ?
C6 C7 C8 C9 1.4(2) . . . . ?
N10 C9 C8 C7 -2.4(2) . . . . ?
O26 C9 C8 C7 176.91(13) . . . . ?
C9 O26 C27 C32 -82.61(15) . . . . ?
C9 O26 C27 C28 155.08(12) . . . . ?
C29 C28 C27 O26 177.43(11) . . . . ?
C33 C28 C27 O26 -55.80(16) . . . . ?
C29 C28 C27 C32 57.30(16) . . . . ?
C33 C28 C27 C32 -175.94(13) . . . . ?
O26 C27 C32 C31 -177.86(12) . . . . ?
C28 C27 C32 C31 -58.46(17) . . . . ?
C2 C3 C12 C13 2.4(2) . . . . ?
C4 C3 C12 C13 -177.40(14) . . . . ?
C27 C32 C31 C36 177.97(14) . . . . ?
C27 C32 C31 C30 54.40(17) . . . . ?
C14 O15 C16 C21 -81.86(15) . . . . ?
C14 O15 C16 C17 156.26(13) . . . . ?
C18 C17 C16 O15 174.82(13) . . . . ?
C22 C17 C16 O15 -57.79(16) . . . . ?
C18 C17 C16 C21 55.38(17) . . . . ?
C22 C17 C16 C21 -177.24(13) . . . . ?
C3 C4 C5 C6 1.3(2) . . . . ?
C1 C6 C5 C4 -0.6(2) . . . . ?
C7 C6 C5 C4 -179.66(14) . . . . ?
C3 C12 C13 C14 -0.3(2) . . . . ?
N11 C14 C13 C12 -2.1(2) . . . . ?
O15 C14 C13 C12 177.37(13) . . . . ?
C36 C31 C30 C29 -176.66(15) . . . . ?
C32 C31 C30 C29 -53.37(19) . . . . ?
O15 C16 C21 C20 -175.75(13) . . . . ?
C17 C16 C21 C20 -57.39(17) . . . . ?
C19 C20 C21 C16 55.07(18) . . . . ?
C25 C20 C21 C16 179.77(15) . . . . ?
C16 C17 C22 C23 -67.74(18) . . . . ?
C18 C17 C22 C23 56.7(2) . . . . ?
C16 C17 C22 C24 166.69(15) . . . . ?
C18 C17 C22 C24 -68.9(2) . . . . ?
C27 C28 C33 C35 -61.45(18) . . . . ?
C29 C28 C33 C35 62.07(18) . . . . ?
C27 C28 C33 C34 172.45(15) . . . . ?
C29 C28 C33 C34 -64.03(19) . . . . ?
C16 C17 C18 C19 -54.73(19) . . . . ?
C22 C17 C18 C19 178.53(15) . . . . ?
C31 C30 C29 C28 55.74(19) . . . . ?
C27 C28 C29 C30 -55.49(17) . . . . ?
C33 C28 C29 C30 178.40(13) . . . . ?
C21 C20 C19 C18 -54.45(19) . . . . ?
C25 C20 C19 C18 -178.28(15) . . . . ?
C17 C18 C19 C20 56.1(2) . . . . ?
